data_4110599
loop_
_publ_author_name
'Yao-Ting Wu'
'Tomoharu Hayama'
'Kim K. Baldridge'
'Anthony Linden'
'Jay S. Siegel'

_publ_section_title
;
 Synthesis of Fluoranthenes and Indenocorannulenes: Elucidation of Chiral
 Stereoisomers on the Basis of Static Molecular Bowls
;
_journal_name_full 'Journal of the American Chemical Society'
_journal_page_first 6870
_journal_page_last 6884
_journal_paper_doi 10.1021/ja058391a
_journal_volume 128
_journal_year 2006
_chemical_formula_moiety 'C26 H14 Br2'
_chemical_formula_sum 'C26 H14 Br2'
_chemical_formula_weight 486.20
_chemical_name_systematic
; 
 ? 
;
_space_group_IT_number 2
_symmetry_cell_setting triclinic
_symmetry_Int_Tables_number 2
_symmetry_space_group_name_Hall '-P 1'
_symmetry_space_group_name_H-M 'P -1'
_atom_sites_solution_hydrogens geom
_atom_sites_solution_primary heavy
_atom_sites_solution_secondary difmap
_audit_creation_date 05-01-06
_audit_creation_method SHELXL-97
_cell_angle_alpha 105.2135(16)
_cell_angle_beta 98.1890(17)
_cell_angle_gamma 101.5715(17)
_cell_formula_units_Z 2
_cell_length_a 7.9066(2)
_cell_length_b 9.3760(2)
_cell_length_c 13.4358(3)
_cell_measurement_reflns_used 53879
_cell_measurement_temperature 160(1)
_cell_measurement_theta_max 27.5
_cell_measurement_theta_min 2.0
_cell_volume 921.32(4)
_computing_cell_refinement 'DENZO-SMN (Otwinowski & Minor, 1997)'
_computing_data_collection 'COLLECT (Nonius, 2000)'
_computing_data_reduction 'DENZO-SMN and SCALEPACK (Otwinowski & Minor, 1997)'
_computing_molecular_graphics 'ORTEPII (Johnson, 1976)'
_computing_publication_material 'SHELXL97 and PLATON (Spek, 2003)'
_computing_structure_refinement 'SHELXL97 (Sheldrick, 1997)'
_computing_structure_solution 'DIRDIF94 (Beurskens et al., 1994)'
_diffrn_ambient_temperature 160(1)
_diffrn_detector '65 mm CCD camera on \k goniostat'
_diffrn_detector_area_resol_mean 9
_diffrn_measured_fraction_theta_full 0.997
_diffrn_measured_fraction_theta_max 0.997
_diffrn_measurement_device_type 'Nonius KappaCCD area-detector diffractometer'
_diffrn_measurement_method '\w scans with \k offsets'
_diffrn_radiation_monochromator 'horizontally mounted graphite crystal'
_diffrn_radiation_source 'Nonius FR590 sealed tube generator'
_diffrn_radiation_type 'Mo K\a'
_diffrn_radiation_wavelength 0.71073
_diffrn_reflns_av_R_equivalents 0.0454
_diffrn_reflns_av_sigmaI/netI 0.0289
_diffrn_reflns_limit_h_max 9
_diffrn_reflns_limit_h_min -10
_diffrn_reflns_limit_k_max 12
_diffrn_reflns_limit_k_min -12
_diffrn_reflns_limit_l_max 17
_diffrn_reflns_limit_l_min -17
_diffrn_reflns_number 19411
_diffrn_reflns_theta_full 27.47
_diffrn_reflns_theta_max 27.47
_diffrn_reflns_theta_min 2.32
_diffrn_standards_decay_% 0
_diffrn_standards_number 0
_exptl_absorpt_coefficient_mu 4.421
_exptl_absorpt_correction_T_max 0.475
_exptl_absorpt_correction_T_min 0.339
_exptl_absorpt_correction_type multi-scan
_exptl_absorpt_process_details '(Blessing, 1995)'
_exptl_crystal_colour orange
_exptl_crystal_density_diffrn 1.752
_exptl_crystal_description prism
_exptl_crystal_F_000 480
_exptl_crystal_size_max 0.38
_exptl_crystal_size_mid 0.18
_exptl_crystal_size_min 0.18
_refine_diff_density_max 0.572
_refine_diff_density_min -0.504
_refine_diff_density_rms 0.073
_refine_ls_extinction_coef 0.0092(10)
_refine_ls_extinction_expression Fc^*^=kFc[1+0.001xFc^2^\l^3^/sin(2\q)]^-1/4^
_refine_ls_extinction_method SHELXL
_refine_ls_goodness_of_fit_ref 1.034
_refine_ls_hydrogen_treatment constr
_refine_ls_matrix_type full
_refine_ls_number_parameters 254
_refine_ls_number_reflns 4220
_refine_ls_number_restraints 0
_refine_ls_restrained_S_all 1.034
_refine_ls_R_factor_all 0.0368
_refine_ls_R_factor_gt 0.0288
_refine_ls_shift/su_max 0.001
_refine_ls_shift/su_mean 0.000
_refine_ls_structure_factor_coef Fsqd
_refine_ls_weighting_details 'w=1/[\s^2^(Fo^2^)+(0.0365P)^2^+0.5942P] where P=(Fo^2^+2Fc^2^)/3'
_refine_ls_weighting_scheme calc
_refine_ls_wR_factor_gt 0.0701
_refine_ls_wR_factor_ref 0.0739
_reflns_number_gt 3665
_reflns_number_total 4220
_reflns_threshold_expression 'I > 2\s(I)'
_cod_data_source_file ja058391asi20051211_071345.cif
_cod_data_source_block SG0501
_cod_original_sg_symbol_H-M 'P -1 '
_cod_database_code 4110599

loop_
_symmetry_equiv_pos_as_xyz
'x, y, z'
'-x, -y, -z'

loop_
_atom_site_label
_atom_site_type_symbol
_atom_site_fract_x
_atom_site_fract_y
_atom_site_fract_z
_atom_site_U_iso_or_equiv
_atom_site_adp_type
_atom_site_occupancy
_atom_site_symmetry_multiplicity
_atom_site_calc_flag
_atom_site_refinement_flags
Br1 Br 0.34491(3) 0.58712(3) 0.882573(16) 0.03673(9) Uani 1 1 d .
Br2 Br 0.25310(3) 0.03488(3) 0.230153(17) 0.03290(9) Uani 1 1 d .
C1 C 0.4475(3) 0.7110(2) 0.50977(17) 0.0253(4) Uani 1 1 d .
H1 H 0.4736 0.7314 0.5841 0.030 Uiso 1 1 calc R
C2 C 0.5338(3) 0.8165(3) 0.46164(18) 0.0284(5) Uani 1 1 d .
H2 H 0.6193 0.9057 0.5051 0.034 Uiso 1 1 calc R
C3 C 0.4971(3) 0.7927(3) 0.35500(19) 0.0299(5) Uani 1 1 d .
H3 H 0.5552 0.8658 0.3258 0.036 Uiso 1 1 calc R
C4 C 0.3719(3) 0.6585(2) 0.28785(17) 0.0264(4) Uani 1 1 d .
C5 C 0.3158(3) 0.6183(3) 0.17614(18) 0.0311(5) Uani 1 1 d .
H5 H 0.3643 0.6840 0.1387 0.037 Uiso 1 1 calc R
C6 C 0.1912(3) 0.4842(3) 0.12278(17) 0.0315(5) Uani 1 1 d .
H6 H 0.1545 0.4595 0.0485 0.038 Uiso 1 1 calc R
C7 C 0.1157(3) 0.3815(2) 0.17463(17) 0.0270(5) Uani 1 1 d .
H7 H 0.0300 0.2896 0.1357 0.032 Uiso 1 1 calc R
C8 C 0.1684(3) 0.4169(2) 0.28219(16) 0.0236(4) Uani 1 1 d .
C9 C 0.2937(3) 0.5563(2) 0.33638(16) 0.0231(4) Uani 1 1 d .
C10 C 0.3260(3) 0.5796(2) 0.44708(16) 0.0228(4) Uani 1 1 d .
C11 C 0.1197(3) 0.3467(2) 0.36372(16) 0.0223(4) Uani 1 1 d .
C12 C 0.2104(3) 0.4461(2) 0.46329(16) 0.0211(4) Uani 1 1 d .
C13 C 0.1796(3) 0.4104(2) 0.55610(16) 0.0224(4) Uani 1 1 d .
C14 C 0.2677(3) 0.5038(2) 0.65928(16) 0.0247(4) Uani 1 1 d .
H14 H 0.3543 0.5953 0.6689 0.030 Uiso 1 1 calc R
C15 C 0.2274(3) 0.4615(3) 0.74471(16) 0.0265(4) Uani 1 1 d .
C16 C 0.1016(3) 0.3273(3) 0.73523(17) 0.0295(5) Uani 1 1 d .
H16 H 0.0761 0.3011 0.7961 0.035 Uiso 1 1 calc R
C17 C 0.0160(3) 0.2347(3) 0.63633(17) 0.0271(5) Uani 1 1 d .
H17 H -0.0694 0.1435 0.6290 0.032 Uiso 1 1 calc R
C18 C 0.0523(3) 0.2722(2) 0.54521(16) 0.0235(4) Uani 1 1 d .
C19 C -0.0328(3) 0.1736(2) 0.44344(17) 0.0244(4) Uani 1 1 d .
H19 H -0.1158 0.0815 0.4372 0.029 Uiso 1 1 calc R
C20 C 0.0007(3) 0.2067(2) 0.35312(16) 0.0229(4) Uani 1 1 d .
C21 C -0.0849(3) 0.0955(2) 0.24755(16) 0.0233(4) Uani 1 1 d .
C22 C 0.0083(3) 0.0129(2) 0.18336(16) 0.0251(4) Uani 1 1 d .
C23 C -0.0718(3) -0.0901(3) 0.08554(17) 0.0297(5) Uani 1 1 d .
H23 H -0.0046 -0.1448 0.0438 0.036 Uiso 1 1 calc R
C24 C -0.2510(3) -0.1128(3) 0.04901(17) 0.0337(5) Uani 1 1 d .
H24 H -0.3069 -0.1823 -0.0185 0.040 Uiso 1 1 calc R
C25 C -0.3483(3) -0.0343(3) 0.11070(18) 0.0332(5) Uani 1 1 d .
H25 H -0.4715 -0.0509 0.0861 0.040 Uiso 1 1 calc R
C26 C -0.2658(3) 0.0689(3) 0.20888(18) 0.0283(5) Uani 1 1 d .
H26 H -0.3338 0.1226 0.2506 0.034 Uiso 1 1 calc R

loop_
_atom_site_aniso_label
_atom_site_aniso_U_11
_atom_site_aniso_U_22
_atom_site_aniso_U_33
_atom_site_aniso_U_23
_atom_site_aniso_U_13
_atom_site_aniso_U_12
Br1 0.03834(15) 0.04421(16) 0.01812(12) 0.00219(10) 0.00064(9) 0.00220(11)
Br2 0.02686(13) 0.03670(15) 0.02897(14) 0.00007(10) 0.00332(9) 0.00889(9)
C1 0.0244(10) 0.0254(11) 0.0222(10) 0.0027(8) 0.0036(8) 0.0041(8)
C2 0.0261(11) 0.0246(11) 0.0310(12) 0.0045(9) 0.0032(9) 0.0055(9)
C3 0.0292(11) 0.0244(11) 0.0373(12) 0.0110(9) 0.0099(10) 0.0048(9)
C4 0.0282(11) 0.0254(11) 0.0273(11) 0.0081(9) 0.0083(9) 0.0081(9)
C5 0.0405(13) 0.0287(12) 0.0278(11) 0.0116(9) 0.0132(10) 0.0086(10)
C6 0.0412(13) 0.0349(12) 0.0193(10) 0.0077(9) 0.0077(9) 0.0107(10)
C7 0.0321(12) 0.0233(10) 0.0215(10) 0.0022(8) 0.0048(9) 0.0039(9)
C8 0.0236(10) 0.0237(10) 0.0232(10) 0.0050(8) 0.0061(8) 0.0071(8)
C9 0.0237(10) 0.0224(10) 0.0228(10) 0.0057(8) 0.0050(8) 0.0060(8)
C10 0.0214(10) 0.0219(10) 0.0239(10) 0.0044(8) 0.0046(8) 0.0063(8)
C11 0.0223(10) 0.0227(10) 0.0204(10) 0.0034(8) 0.0047(8) 0.0063(8)
C12 0.0188(10) 0.0204(10) 0.0218(10) 0.0029(8) 0.0039(8) 0.0043(8)
C13 0.0210(10) 0.0247(10) 0.0202(9) 0.0052(8) 0.0035(8) 0.0053(8)
C14 0.0246(10) 0.0251(10) 0.0223(10) 0.0039(8) 0.0037(8) 0.0064(8)
C15 0.0282(11) 0.0307(11) 0.0180(9) 0.0031(8) 0.0038(8) 0.0080(9)
C16 0.0356(12) 0.0325(12) 0.0222(10) 0.0091(9) 0.0105(9) 0.0078(9)
C17 0.0285(11) 0.0261(11) 0.0249(10) 0.0056(8) 0.0079(9) 0.0040(9)
C18 0.0234(10) 0.0243(10) 0.0221(10) 0.0043(8) 0.0070(8) 0.0060(8)
C19 0.0232(10) 0.0217(10) 0.0252(10) 0.0038(8) 0.0062(8) 0.0025(8)
C20 0.0227(10) 0.0211(10) 0.0215(10) 0.0014(8) 0.0036(8) 0.0051(8)
C21 0.0241(10) 0.0200(10) 0.0213(10) 0.0034(8) 0.0030(8) 0.0006(8)
C22 0.0255(11) 0.0243(10) 0.0219(10) 0.0051(8) 0.0036(8) 0.0012(8)
C23 0.0368(12) 0.0259(11) 0.0215(10) 0.0022(8) 0.0069(9) 0.0029(9)
C24 0.0359(13) 0.0322(12) 0.0212(10) 0.0025(9) -0.0022(9) -0.0046(10)
C25 0.0256(11) 0.0373(13) 0.0293(12) 0.0086(10) -0.0018(9) -0.0014(9)
C26 0.0260(11) 0.0287(11) 0.0274(11) 0.0064(9) 0.0049(9) 0.0035(9)

loop_
_atom_type_symbol
_atom_type_description
_atom_type_number_in_cell
_atom_type_scat_dispersion_real
_atom_type_scat_dispersion_imag
_atom_type_scat_source
C C 52 0.0033 0.0016
; International Tables for Crystallography (1992). 
Vol. C, Tables 4.2.6.8 and 6.1.1.4
;
H H 28 0.0000 0.0000
; International Tables for Crystallography (1992). 
Vol. C, Tables 4.2.6.8 and 6.1.1.4
;
Br Br 4 -0.2901 2.4595
; International Tables for Crystallography (1992). 
Vol. C, Tables 4.2.6.8 and 6.1.1.4
;

loop_
_geom_angle_atom_site_label_1
_geom_angle_atom_site_label_2
_geom_angle_atom_site_label_3
_geom_angle
C10 C1 C2 119.3(2)
C10 C1 H1 120.3
C2 C1 H1 120.3
C3 C2 C1 122.1(2)
C3 C2 H2 119.0
C1 C2 H2 119.0
C2 C3 C4 120.1(2)
C2 C3 H3 119.9
C4 C3 H3 119.9
C9 C4 C3 116.5(2)
C9 C4 C5 116.3(2)
C3 C4 C5 127.2(2)
C6 C5 C4 119.9(2)
C6 C5 H5 120.1
C4 C5 H5 120.1
C5 C6 C7 122.4(2)
C5 C6 H6 118.8
C7 C6 H6 118.8
C8 C7 C6 119.0(2)
C8 C7 H7 120.5
C6 C7 H7 120.5
C7 C8 C9 118.2(2)
C7 C8 C11 135.7(2)
C9 C8 C11 106.05(18)
C4 C9 C8 124.3(2)
C4 C9 C10 124.58(19)
C8 C9 C10 111.10(18)
C1 C10 C9 117.31(19)
C1 C10 C12 136.6(2)
C9 C10 C12 106.05(17)
C12 C11 C20 121.36(19)
C12 C11 C8 108.78(18)
C20 C11 C8 129.84(18)
C11 C12 C13 120.44(18)
C11 C12 C10 107.95(18)
C13 C12 C10 131.59(18)
C12 C13 C14 123.74(19)
C12 C13 C18 118.01(18)
C14 C13 C18 118.25(19)
C15 C14 C13 119.8(2)
C15 C14 H14 120.1
C13 C14 H14 120.1
C14 C15 C16 122.6(2)
C14 C15 Br1 119.61(16)
C16 C15 Br1 117.80(16)
C17 C16 C15 118.7(2)
C17 C16 H16 120.7
C15 C16 H16 120.7
C16 C17 C18 121.3(2)
C16 C17 H17 119.3
C18 C17 H17 119.3
C17 C18 C19 120.89(19)
C17 C18 C13 119.41(19)
C19 C18 C13 119.69(19)
C20 C19 C18 122.18(19)
C20 C19 H19 118.9
C18 C19 H19 118.9
C19 C20 C11 118.19(18)
C19 C20 C21 120.31(19)
C11 C20 C21 121.49(18)
C22 C21 C26 116.86(19)
C22 C21 C20 122.64(19)
C26 C21 C20 120.50(19)
C23 C22 C21 122.4(2)
C23 C22 Br2 117.17(17)
C21 C22 Br2 120.39(15)
C22 C23 C24 119.3(2)
C22 C23 H23 120.3
C24 C23 H23 120.3
C25 C24 C23 120.0(2)
C25 C24 H24 120.0
C23 C24 H24 120.0
C24 C25 C26 119.9(2)
C24 C25 H25 120.0
C26 C25 H25 120.0
C25 C26 C21 121.4(2)
C25 C26 H26 119.3
C21 C26 H26 119.3

loop_
_geom_bond_atom_site_label_1
_geom_bond_atom_site_label_2
_geom_bond_distance
Br1 C15 1.899(2)
Br2 C22 1.900(2)
C1 C10 1.378(3)
C1 C2 1.433(3)
C1 H1 0.9500
C2 C3 1.369(3)
C2 H2 0.9500
C3 C4 1.424(3)
C3 H3 0.9500
C4 C9 1.390(3)
C4 C5 1.428(3)
C5 C6 1.376(3)
C5 H5 0.9500
C6 C7 1.417(3)
C6 H6 0.9500
C7 C8 1.376(3)
C7 H7 0.9500
C8 C9 1.413(3)
C8 C11 1.476(3)
C9 C10 1.423(3)
C10 C12 1.481(3)
C11 C12 1.406(3)
C11 C20 1.414(3)
C12 C13 1.414(3)
C13 C14 1.420(3)
C13 C18 1.431(3)
C14 C15 1.367(3)
C14 H14 0.9500
C15 C16 1.402(3)
C16 C17 1.371(3)
C16 H16 0.9500
C17 C18 1.411(3)
C17 H17 0.9500
C18 C19 1.415(3)
C19 C20 1.377(3)
C19 H19 0.9500
C20 C21 1.491(3)
C21 C22 1.395(3)
C21 C26 1.398(3)
C22 C23 1.383(3)
C23 C24 1.385(3)
C23 H23 0.9500
C24 C25 1.382(4)
C24 H24 0.9500
C25 C26 1.391(3)
C25 H25 0.9500
C26 H26 0.9500

loop_
_geom_torsion_atom_site_label_1
_geom_torsion_atom_site_label_2
_geom_torsion_atom_site_label_3
_geom_torsion_atom_site_label_4
_geom_torsion
C10 C1 C2 C3 1.4(3)
C1 C2 C3 C4 -1.1(3)
C2 C3 C4 C9 -0.6(3)
C2 C3 C4 C5 178.4(2)
C9 C4 C5 C6 -0.3(3)
C3 C4 C5 C6 -179.3(2)
C4 C5 C6 C7 -0.5(4)
C5 C6 C7 C8 0.1(4)
C6 C7 C8 C9 1.2(3)
C6 C7 C8 C11 177.3(2)
C3 C4 C9 C8 -179.3(2)
C5 C4 C9 C8 1.6(3)
C3 C4 C9 C10 2.2(3)
C5 C4 C9 C10 -176.9(2)
C7 C8 C9 C4 -2.1(3)
C11 C8 C9 C4 -179.3(2)
C7 C8 C9 C10 176.58(19)
C11 C8 C9 C10 -0.6(2)
C2 C1 C10 C9 0.1(3)
C2 C1 C10 C12 -179.5(2)
C4 C9 C10 C1 -2.0(3)
C8 C9 C10 C1 179.33(19)
C4 C9 C10 C12 177.8(2)
C8 C9 C10 C12 -0.9(2)
C7 C8 C11 C12 -174.5(2)
C9 C8 C11 C12 2.0(2)
C7 C8 C11 C20 4.0(4)
C9 C8 C11 C20 -179.6(2)
C20 C11 C12 C13 -2.3(3)
C8 C11 C12 C13 176.28(18)
C20 C11 C12 C10 178.83(19)
C8 C11 C12 C10 -2.6(2)
C1 C10 C12 C11 -178.1(2)
C9 C10 C12 C11 2.2(2)
C1 C10 C12 C13 3.2(4)
C9 C10 C12 C13 -176.5(2)
C11 C12 C13 C14 179.1(2)
C10 C12 C13 C14 -2.4(4)
C11 C12 C13 C18 -0.9(3)
C10 C12 C13 C18 177.6(2)
C12 C13 C14 C15 178.9(2)
C18 C13 C14 C15 -1.1(3)
C13 C14 C15 C16 0.4(3)
C13 C14 C15 Br1 -179.75(16)
C14 C15 C16 C17 0.2(4)
Br1 C15 C16 C17 -179.65(17)
C15 C16 C17 C18 -0.1(3)
C16 C17 C18 C19 178.1(2)
C16 C17 C18 C13 -0.7(3)
C12 C13 C18 C17 -178.78(19)
C14 C13 C18 C17 1.2(3)
C12 C13 C18 C19 2.5(3)
C14 C13 C18 C19 -177.5(2)
C17 C18 C19 C20 -179.6(2)
C13 C18 C19 C20 -0.8(3)
C18 C19 C20 C11 -2.3(3)
C18 C19 C20 C21 176.7(2)
C12 C11 C20 C19 3.9(3)
C8 C11 C20 C19 -174.3(2)
C12 C11 C20 C21 -175.14(19)
C8 C11 C20 C21 6.6(3)
C19 C20 C21 C22 -109.2(2)
C11 C20 C21 C22 69.9(3)
C19 C20 C21 C26 70.3(3)
C11 C20 C21 C26 -110.6(2)
C26 C21 C22 C23 0.4(3)
C20 C21 C22 C23 179.9(2)
C26 C21 C22 Br2 -177.84(16)
C20 C21 C22 Br2 1.7(3)
C21 C22 C23 C24 0.2(3)
Br2 C22 C23 C24 178.51(17)
C22 C23 C24 C25 -0.9(3)
C23 C24 C25 C26 0.9(4)
C24 C25 C26 C21 -0.3(4)
C22 C21 C26 C25 -0.4(3)
C20 C21 C26 C25 -179.9(2)

loop_
_cod_related_entry_id
_cod_related_entry_database
_cod_related_entry_code
1 ChemSpider 30660401
